data_4127122
loop_
_publ_author_name
'Gao, Yafei'
'Li, Guangyu'
'Deng, Liang'

_publ_section_title
;
 Bis(dinitrogen)cobalt(-I) Complexes with NHC Ligation: Synthesis,
 Characterization and Their Dinitrogen Functionalization Reactions
 Affording Side-On Bound Diazene Complexes.
;
_journal_name_full 'Journal of the American Chemical Society'
_journal_paper_doi 10.1021/jacs.7b11660
_journal_year 2018
_chemical_formula_moiety 'C60 H96 Co2 Cs2 N16, C4 H10 O'
_chemical_formula_sum 'C64 H106 Co2 Cs2 N16 O'
_chemical_formula_weight 1499.32
_space_group_crystal_system triclinic
_space_group_IT_number 2
_space_group_name_Hall '-P 1'
_space_group_name_H-M_alt 'P -1'
_symmetry_space_group_name_Hall '-P 1'
_symmetry_space_group_name_H-M 'P -1'
_atom_sites_solution_hydrogens geom
_atom_sites_solution_primary direct
_audit_creation_date 2016-06-29
_audit_creation_method
;
Olex2 1.2
(compiled 2016.02.19 svn.r3266 for OlexSys, GUI svn.r5155)
;
_cell_angle_alpha 72.988(3)
_cell_angle_beta 88.920(3)
_cell_angle_gamma 63.187(3)
_cell_formula_units_Z 2
_cell_length_a 16.342(3)
_cell_length_b 16.350(3)
_cell_length_c 16.365(3)
_cell_measurement_reflns_used 3656
_cell_measurement_temperature 130
_cell_measurement_theta_max 23.44
_cell_measurement_theta_min 2.16
_cell_volume 3698.8(12)
_computing_cell_refinement 'SAINT v7.68A (Bruker, 2009)'
_computing_data_reduction 'SAINT v7.68A (Bruker, 2009)'
_computing_molecular_graphics 'Olex2 (Dolomanov et al., 2009)'
_computing_publication_material 'Olex2 (Dolomanov et al., 2009)'
_computing_structure_refinement 'ShelXL (Sheldrick, 2015)'
_computing_structure_solution 'ShelXT (Sheldrick, 2015)'
_diffrn_ambient_temperature 130
_diffrn_measured_fraction_theta_full 0.997
_diffrn_measured_fraction_theta_max 0.987
_diffrn_measurement_device_type 'Bruker APEX-II CCD'
_diffrn_measurement_method '\f and \w scans'
_diffrn_radiation_monochromator graphite
_diffrn_radiation_type MoK\a
_diffrn_radiation_wavelength 0.71073
_diffrn_reflns_av_R_equivalents 0.0644
_diffrn_reflns_av_unetI/netI 0.1304
_diffrn_reflns_Laue_measured_fraction_full 0.997
_diffrn_reflns_Laue_measured_fraction_max 0.987
_diffrn_reflns_limit_h_max 21
_diffrn_reflns_limit_h_min -19
_diffrn_reflns_limit_k_max 21
_diffrn_reflns_limit_k_min -21
_diffrn_reflns_limit_l_max 20
_diffrn_reflns_limit_l_min -21
_diffrn_reflns_number 30102
_diffrn_reflns_point_group_measured_fraction_full 0.997
_diffrn_reflns_point_group_measured_fraction_max 0.987
_diffrn_reflns_theta_full 26.000
_diffrn_reflns_theta_max 27.604
_diffrn_reflns_theta_min 1.631
_diffrn_standards_number 0
_exptl_absorpt_coefficient_mu 1.467
_exptl_absorpt_correction_T_max 0.7456
_exptl_absorpt_correction_T_min 0.5165
_exptl_absorpt_correction_type multi-scan
_exptl_absorpt_process_details
;
SADABS-2008/1 (Bruker,2008) was used for absorption correction.
wR2(int) was 0.0880 before and 0.0474 after correction.
The Ratio of minimum to maximum transmission is 0.6927.
The \l/2 correction factor is 0.0015.
;
_exptl_crystal_colour red
_exptl_crystal_density_diffrn 1.346
_exptl_crystal_description prism
_exptl_crystal_F_000 1548
_exptl_crystal_size_max 0.15
_exptl_crystal_size_mid 0.03
_exptl_crystal_size_min 0.02
_refine_diff_density_max 1.010
_refine_diff_density_min -1.296
_refine_diff_density_rms 0.121
_refine_ls_extinction_method none
_refine_ls_goodness_of_fit_ref 0.888
_refine_ls_hydrogen_treatment constr
_refine_ls_matrix_type full
_refine_ls_number_parameters 768
_refine_ls_number_reflns 16970
_refine_ls_number_restraints 0
_refine_ls_restrained_S_all 0.888
_refine_ls_R_factor_all 0.1213
_refine_ls_R_factor_gt 0.0561
_refine_ls_shift/su_max 0.024
_refine_ls_shift/su_mean 0.000
_refine_ls_structure_factor_coef Fsqd
_refine_ls_weighting_details 'w=1/[\s^2^(Fo^2^)+(0.0501P)^2^] where P=(Fo^2^+2Fc^2^)/3'
_refine_ls_weighting_scheme calc
_refine_ls_wR_factor_gt 0.1113
_refine_ls_wR_factor_ref 0.1274
_reflns_Friedel_coverage 0.000
_reflns_number_gt 9217
_reflns_number_total 16970
_reflns_threshold_expression 'I > 2\s(I)'
_cod_data_source_file ja7b11660_si_001.cif
_cod_data_source_block 2c
_cod_original_cell_volume 3699.0(10)
_cod_database_code 4127122
_shelx_space_group_comment
;
The symmetry employed for this shelxl refinement is uniquely defined
by the following loop, which should always be used as a source of
symmetry information in preference to the above space-group names.
They are only intended as comments.
;
_shelx_estimated_absorpt_t_max 0.971
_shelx_estimated_absorpt_t_min 0.810
_olex2_refinement_description
;
1. Fixed Uiso
 At 1.2 times of:
  All C(H) groups, All C(H,H) groups
 At 1.5 times of:
  All C(H,H,H) groups
2.a Ternary CH refined with riding coordinates:
 C7(H7), C13(H13), C21(H21), C27(H27), C34(H34), C35(H35), C41(H41), C49(H49),
 C55(H55)
2.b Secondary CH2 refined with riding coordinates:
 C8(H8A,H8B), C9(H9A,H9B), C10(H10A,H10B), C11(H11A,H11B), C12(H12A,H12B),
 C14(H14A,H14B), C15(H15A,H15B), C16(H16A,H16B), C17(H17A,H17B), C18(H18A,H18B),
  C22(H22A,H22B), C23(H23A,H23B), C24(H24A,H24B), C25(H25A,H25B), C26(H26A,
 H26B), C28(H28A,H28B), C29(H29A,H29B), C30(H30A,H30B), C31(H31A,H31B),
 C32(H32A,H32B), C36(H36A,H36B), C37(H37A,H37B), C38(H38A,H38B), C39(H39A,H39B),
  C40(H40A,H40B), C42(H42A,H42B), C43(H43A,H43B), C44(H44A,H44B), C45(H45A,
 H45B), C46(H46A,H46B), C50(H50A,H50B), C51(H51A,H51B), C52(H52A,H52B),
 C53(H53A,H53B), C54(H54A,H54B), C56(H56A,H56B), C57(H57A,H57B), C58(H58A,H58B),
  C59(H59A,H59B), C60(H60A,H60B), C61(H61A,H61B), C63(H63A,H63B)
2.c Aromatic/amide H refined with riding coordinates:
 C5(H5), C6(H6), C19(H19), C20(H20), C33(H33), C47(H47), C48(H48)
2.d Idealised Me refined as rotating group:
 C62(H62A,H62B,H62C), C64(H64A,H64B,H64C)
;
_shelx_shelxl_version_number 2014/7
_olex2_submission_special_instructions 'No special instructions were received'

loop_
_space_group_symop_operation_xyz
'x, y, z'
'-x, -y, -z'

loop_
_atom_site_label
_atom_site_type_symbol
_atom_site_fract_x
_atom_site_fract_y
_atom_site_fract_z
_atom_site_U_iso_or_equiv
_atom_site_adp_type
_atom_site_occupancy
_atom_site_site_symmetry_order
_atom_site_calc_flag
_atom_site_refinement_flags_posn
Cs1 Cs 0.40891(3) -0.06188(2) 0.46262(2) 0.03208(10) Uani 1 1 d .
Cs2 Cs 0.43851(3) 0.40056(2) 0.48651(2) 0.03550(11) Uani 1 1 d .
Co1 Co 0.39445(5) 0.04875(5) 0.64721(4) 0.02575(17) Uani 1 1 d .
Co2 Co 0.36270(5) 0.67417(5) 0.35205(5) 0.02787(18) Uani 1 1 d .
N1 N 0.4877(3) -0.0568(3) 0.6399(3) 0.0287(10) Uani 1 1 d .
N2 N 0.3867(3) 0.1633(3) 0.5944(3) 0.0345(11) Uani 1 1 d .
N3 N 0.4701(3) 0.5748(3) 0.3570(3) 0.0315(11) Uani 1 1 d .
N4 N 0.3510(3) 0.7398(3) 0.4227(3) 0.0297(11) Uani 1 1 d .
N5 N 0.5464(4) -0.1280(3) 0.6337(3) 0.0414(13) Uani 1 1 d .
N6 N 0.3866(4) 0.2356(3) 0.5618(3) 0.0482(14) Uani 1 1 d .
N7 N 0.5411(4) 0.5083(3) 0.3649(3) 0.0419(13) Uani 1 1 d .
N8 N 0.3465(3) 0.7827(3) 0.4688(3) 0.0410(13) Uani 1 1 d .
N9 N 0.2125(3) 0.1035(3) 0.5441(3) 0.0327(11) Uani 1 1 d .
N10 N 0.2709(3) -0.0385(3) 0.6364(3) 0.0278(10) Uani 1 1 d .
N11 N 0.3157(3) 0.0861(3) 0.8090(3) 0.0376(12) Uani 1 1 d .
N12 N 0.4577(3) -0.0238(3) 0.8413(3) 0.0347(11) Uani 1 1 d .
N13 N 0.2303(3) 0.6010(3) 0.4394(3) 0.0269(10) Uani 1 1 d .
N14 N 0.2550(3) 0.5767(3) 0.3172(3) 0.0303(11) Uani 1 1 d .
N15 N 0.2496(3) 0.8610(3) 0.2086(3) 0.0437(14) Uani 1 1 d .
N16 N 0.3723(3) 0.7716(3) 0.1641(3) 0.0365(12) Uani 1 1 d .
C1 C 0.2862(4) 0.0414(3) 0.6087(3) 0.0266(12) Uani 1 1 d .
C2 C 0.3908(4) 0.0360(4) 0.7703(4) 0.0319(13) Uani 1 1 d .
C3 C 0.2752(4) 0.6208(3) 0.3695(3) 0.0287(12) Uani 1 1 d .
C4 C 0.3268(4) 0.7709(4) 0.2366(4) 0.0323(13) Uani 1 1 d .
C5 C 0.1937(4) -0.0258(4) 0.5901(4) 0.0387(15) Uani 1 1 d .
H5 H 0.1711 -0.0715 0.5979 0.046 Uiso 1 1 calc R
C6 C 0.1570(4) 0.0621(4) 0.5328(4) 0.0404(15) Uani 1 1 d .
H6 H 0.1033 0.0913 0.4920 0.048 Uiso 1 1 calc R
C7 C 0.3253(4) -0.1240(3) 0.7120(3) 0.0273(12) Uani 1 1 d .
H7 H 0.3813 -0.1199 0.7295 0.033 Uiso 1 1 calc R
C8 C 0.2680(4) -0.1221(4) 0.7871(3) 0.0373(14) Uani 1 1 d .
H8A H 0.2492 -0.0612 0.8002 0.045 Uiso 1 1 calc R
H8B H 0.2112 -0.1244 0.7706 0.045 Uiso 1 1 calc R
C9 C 0.3239(5) -0.2080(4) 0.8668(4) 0.0451(16) Uani 1 1 d .
H9A H 0.2849 -0.2074 0.9139 0.054 Uiso 1 1 calc R
H9B H 0.3776 -0.2024 0.8863 0.054 Uiso 1 1 calc R
C10 C 0.3584(5) -0.3044(4) 0.8475(4) 0.0470(17) Uani 1 1 d .
H10A H 0.3982 -0.3588 0.8988 0.056 Uiso 1 1 calc R
H10B H 0.3049 -0.3137 0.8342 0.056 Uiso 1 1 calc R
C11 C 0.4131(4) -0.3037(4) 0.7712(4) 0.0446(16) Uani 1 1 d .
H11A H 0.4319 -0.3643 0.7575 0.053 Uiso 1 1 calc R
H11B H 0.4701 -0.3015 0.7873 0.053 Uiso 1 1 calc R
C12 C 0.3576(4) -0.2176(3) 0.6913(3) 0.0341(14) Uani 1 1 d .
H12A H 0.3965 -0.2182 0.6441 0.041 Uiso 1 1 calc R
H12B H 0.3034 -0.2223 0.6716 0.041 Uiso 1 1 calc R
C13 C 0.1958(4) 0.1998(4) 0.4905(4) 0.0365(14) Uani 1 1 d .
H13 H 0.2366 0.2180 0.5177 0.044 Uiso 1 1 calc R
C14 C 0.2206(6) 0.2004(4) 0.4011(5) 0.079(3) Uani 1 1 d .
H14A H 0.1854 0.1764 0.3749 0.094 Uiso 1 1 calc R
H14B H 0.2873 0.1565 0.4048 0.094 Uiso 1 1 calc R
C15 C 0.1981(7) 0.3043(5) 0.3431(5) 0.094(3) Uani 1 1 d .
H15A H 0.2390 0.3251 0.3651 0.113 Uiso 1 1 calc R
H15B H 0.2097 0.3041 0.2835 0.113 Uiso 1 1 calc R
C16 C 0.0990(6) 0.3738(5) 0.3426(5) 0.067(2) Uani 1 1 d .
H16A H 0.0864 0.4395 0.3063 0.081 Uiso 1 1 calc R
H16B H 0.0583 0.3553 0.3168 0.081 Uiso 1 1 calc R
C17 C 0.0776(5) 0.3753(4) 0.4285(6) 0.070(2) Uani 1 1 d .
H17A H 0.0117 0.4214 0.4257 0.084 Uiso 1 1 calc R
H17B H 0.1157 0.3972 0.4535 0.084 Uiso 1 1 calc R
C18 C 0.0971(5) 0.2738(4) 0.4861(5) 0.059(2) Uani 1 1 d .
H18A H 0.0837 0.2756 0.5450 0.070 Uiso 1 1 calc R
H18B H 0.0553 0.2545 0.4632 0.070 Uiso 1 1 calc R
C19 C 0.3380(5) 0.0573(5) 0.8976(4) 0.0484(17) Uani 1 1 d .
H19 H 0.2981 0.0820 0.9369 0.058 Uiso 1 1 calc R
C20 C 0.4255(5) -0.0112(5) 0.9172(4) 0.0468(17) Uani 1 1 d .
H20 H 0.4595 -0.0451 0.9733 0.056 Uiso 1 1 calc R
C21 C 0.2288(4) 0.1663(4) 0.7589(4) 0.0360(14) Uani 1 1 d .
H21 H 0.2252 0.1603 0.7002 0.043 Uiso 1 1 calc R
C22 C 0.2300(4) 0.2625(4) 0.7487(4) 0.0481(17) Uani 1 1 d .
H22A H 0.2346 0.2700 0.8060 0.058 Uiso 1 1 calc R
H22B H 0.2844 0.2626 0.7211 0.058 Uiso 1 1 calc R
C23 C 0.1415(5) 0.3459(5) 0.6932(6) 0.069(2) Uani 1 1 d .
H23A H 0.1406 0.4079 0.6893 0.083 Uiso 1 1 calc R
H23B H 0.1406 0.3415 0.6342 0.083 Uiso 1 1 calc R
C24 C 0.0557(6) 0.3448(5) 0.7300(6) 0.080(3) Uani 1 1 d .
H24A H 0.0000 0.3971 0.6901 0.096 Uiso 1 1 calc R
H24B H 0.0525 0.3575 0.7858 0.096 Uiso 1 1 calc R
C25 C 0.0565(4) 0.2481(4) 0.7433(6) 0.065(2) Uani 1 1 d .
H25A H 0.0026 0.2480 0.7718 0.078 Uiso 1 1 calc R
H25B H 0.0513 0.2393 0.6867 0.078 Uiso 1 1 calc R
C26 C 0.1449(4) 0.1652(5) 0.7984(5) 0.0538(18) Uani 1 1 d .
H26A H 0.1472 0.1706 0.8569 0.065 Uiso 1 1 calc R
H26B H 0.1454 0.1030 0.8037 0.065 Uiso 1 1 calc R
C27 C 0.5529(4) -0.0889(4) 0.8354(4) 0.0347(14) Uani 1 1 d .
H27 H 0.5596 -0.0772 0.7727 0.042 Uiso 1 1 calc R
C28 C 0.6222(5) -0.0698(5) 0.8750(5) 0.0579(19) Uani 1 1 d .
H28A H 0.6159 -0.0786 0.9369 0.069 Uiso 1 1 calc R
H28B H 0.6089 -0.0019 0.8466 0.069 Uiso 1 1 calc R
C29 C 0.7211(5) -0.1369(5) 0.8661(5) 0.060(2) Uani 1 1 d .
H29A H 0.7293 -0.1234 0.8043 0.072 Uiso 1 1 calc R
H29B H 0.7646 -0.1245 0.8954 0.072 Uiso 1 1 calc R
C30 C 0.7434(5) -0.2426(5) 0.9051(4) 0.0553(19) Uani 1 1 d .
H30A H 0.8060 -0.2845 0.8942 0.066 Uiso 1 1 calc R
H30B H 0.7429 -0.2585 0.9682 0.066 Uiso 1 1 calc R
C31 C 0.6746(5) -0.2614(5) 0.8669(6) 0.064(2) Uani 1 1 d .
H31A H 0.6875 -0.3290 0.8963 0.077 Uiso 1 1 calc R
H31B H 0.6814 -0.2540 0.8053 0.077 Uiso 1 1 calc R
C32 C 0.5754(4) -0.1937(4) 0.8742(5) 0.0558(19) Uani 1 1 d .
H32A H 0.5325 -0.2065 0.8443 0.067 Uiso 1 1 calc R
H32B H 0.5661 -0.2068 0.9357 0.067 Uiso 1 1 calc R
C33 C 0.2005(4) 0.5343(4) 0.3539(4) 0.0354(14) Uani 1 1 d .
H33 H 0.1786 0.5005 0.3297 0.043 Uiso 1 1 calc R
C34 C 0.1845(4) 0.5504(4) 0.4302(4) 0.0360(14) Uani 1 1 d .
H34 H 0.1368 0.5417 0.4658 0.043 Uiso 1 1 calc R
C35 C 0.2801(4) 0.5830(4) 0.2301(3) 0.0315(13) Uani 1 1 d .
H35 H 0.3256 0.6090 0.2226 0.038 Uiso 1 1 calc R
C36 C 0.3273(4) 0.4841(4) 0.2172(4) 0.0397(15) Uani 1 1 d .
H36A H 0.3832 0.4408 0.2602 0.048 Uiso 1 1 calc R
H36B H 0.2848 0.4552 0.2261 0.048 Uiso 1 1 calc R
C37 C 0.3546(4) 0.4930(4) 0.1268(4) 0.0439(16) Uani 1 1 d .
H37A H 0.4020 0.5155 0.1202 0.053 Uiso 1 1 calc R
H37B H 0.3820 0.4286 0.1187 0.053 Uiso 1 1 calc R
C38 C 0.2720(5) 0.5631(4) 0.0586(4) 0.0487(17) Uani 1 1 d .
H38A H 0.2278 0.5367 0.0607 0.058 Uiso 1 1 calc R
H38B H 0.2928 0.5705 0.0009 0.058 Uiso 1 1 calc R
C39 C 0.2232(4) 0.6624(4) 0.0723(4) 0.0424(15) Uani 1 1 d .
H39A H 0.2646 0.6927 0.0624 0.051 Uiso 1 1 calc R
H39B H 0.1666 0.7049 0.0300 0.051 Uiso 1 1 calc R
C40 C 0.1972(4) 0.6533(4) 0.1634(4) 0.0391(15) Uani 1 1 d .
H40A H 0.1705 0.7175 0.1719 0.047 Uiso 1 1 calc R
H40B H 0.1495 0.6311 0.1708 0.047 Uiso 1 1 calc R
C41 C 0.2250(4) 0.6400(3) 0.5114(3) 0.0284(12) Uani 1 1 d .
H41 H 0.2829 0.6450 0.5192 0.034 Uiso 1 1 calc R
C42 C 0.1440(4) 0.7408(4) 0.4878(4) 0.0342(14) Uani 1 1 d .
H42A H 0.0859 0.7377 0.4787 0.041 Uiso 1 1 calc R
H42B H 0.1512 0.7819 0.4332 0.041 Uiso 1 1 calc R
C43 C 0.1384(4) 0.7861(4) 0.5597(4) 0.0422(16) Uani 1 1 d .
H43A H 0.1933 0.7961 0.5641 0.051 Uiso 1 1 calc R
H43B H 0.0826 0.8499 0.5448 0.051 Uiso 1 1 calc R
C44 C 0.1340(4) 0.7208(4) 0.6469(4) 0.0426(15) Uani 1 1 d .
H44A H 0.1367 0.7480 0.6928 0.051 Uiso 1 1 calc R
H44B H 0.0747 0.7182 0.6452 0.051 Uiso 1 1 calc R
C45 C 0.2138(4) 0.6195(4) 0.6673(4) 0.0428(16) Uani 1 1 d .
H45A H 0.2079 0.5778 0.7222 0.051 Uiso 1 1 calc R
H45B H 0.2727 0.6216 0.6749 0.051 Uiso 1 1 calc R
C46 C 0.2165(4) 0.5758(4) 0.5965(3) 0.0359(14) Uani 1 1 d .
H46A H 0.1593 0.5700 0.5907 0.043 Uiso 1 1 calc R
H46B H 0.2699 0.5103 0.6116 0.043 Uiso 1 1 calc R
C47 C 0.2501(5) 0.9113(4) 0.1247(4) 0.0529(19) Uani 1 1 d .
H47 H 0.2039 0.9742 0.0926 0.064 Uiso 1 1 calc R
C48 C 0.3259(4) 0.8570(4) 0.0965(4) 0.0483(17) Uani 1 1 d .
H48 H 0.3446 0.8733 0.0413 0.058 Uiso 1 1 calc R
C49 C 0.1788(4) 0.8965(4) 0.2616(4) 0.0454(17) Uani 1 1 d .
H49 H 0.1968 0.8459 0.3194 0.054 Uiso 1 1 calc R
C50 C 0.1712(5) 0.9889(4) 0.2748(4) 0.0523(18) Uani 1 1 d .
H50A H 0.1590 1.0384 0.2179 0.063 Uiso 1 1 calc R
H50B H 0.2305 0.9744 0.3047 0.063 Uiso 1 1 calc R
C51 C 0.0929(6) 1.0289(5) 0.3281(5) 0.062(2) Uani 1 1 d .
H51A H 0.1089 0.9825 0.3872 0.075 Uiso 1 1 calc R
H51B H 0.0871 1.0904 0.3324 0.075 Uiso 1 1 calc R
C52 C 0.0016(5) 1.0463(4) 0.2891(5) 0.058(2) Uani 1 1 d .
H52A H -0.0460 1.0687 0.3269 0.069 Uiso 1 1 calc R
H52B H -0.0179 1.0975 0.2324 0.069 Uiso 1 1 calc R
C53 C 0.0092(5) 0.9554(5) 0.2780(5) 0.064(2) Uani 1 1 d .
H53A H -0.0503 0.9691 0.2490 0.077 Uiso 1 1 calc R
H53B H 0.0221 0.9065 0.3353 0.077 Uiso 1 1 calc R
C54 C 0.0864(5) 0.9151(5) 0.2244(5) 0.067(2) Uani 1 1 d .
H54A H 0.0912 0.8538 0.2204 0.080 Uiso 1 1 calc R
H54B H 0.0698 0.9614 0.1653 0.080 Uiso 1 1 calc R
C55 C 0.4629(4) 0.6924(4) 0.1625(3) 0.0342(14) Uani 1 1 d .
H55 H 0.4669 0.6321 0.2047 0.041 Uiso 1 1 calc R
C56 C 0.4731(5) 0.6761(5) 0.0753(4) 0.0542(18) Uani 1 1 d .
H56A H 0.4225 0.6642 0.0588 0.065 Uiso 1 1 calc R
H56B H 0.4689 0.7345 0.0309 0.065 Uiso 1 1 calc R
C57 C 0.5657(5) 0.5900(5) 0.0797(5) 0.058(2) Uani 1 1 d .
H57A H 0.5666 0.5310 0.1198 0.070 Uiso 1 1 calc R
H57B H 0.5728 0.5820 0.0219 0.070 Uiso 1 1 calc R
C58 C 0.6455(4) 0.6002(5) 0.1092(4) 0.0518(18) Uani 1 1 d .
H58A H 0.6494 0.6548 0.0660 0.062 Uiso 1 1 calc R
H58B H 0.7038 0.5406 0.1145 0.062 Uiso 1 1 calc R
C59 C 0.6336(4) 0.6184(5) 0.1970(4) 0.0531(18) Uani 1 1 d .
H59A H 0.6371 0.5605 0.2415 0.064 Uiso 1 1 calc R
H59B H 0.6846 0.6297 0.2138 0.064 Uiso 1 1 calc R
C60 C 0.5410(4) 0.7058(4) 0.1928(5) 0.0512(17) Uani 1 1 d .
H60A H 0.5332 0.7138 0.2505 0.061 Uiso 1 1 calc R
H60B H 0.5398 0.7649 0.1526 0.061 Uiso 1 1 calc R
O1 O -0.0253(5) 0.3706(6) 0.0610(5) 0.128(3) Uani 1 1 d .
C61 C -0.0570(10) 0.4019(8) 0.1304(6) 0.161(7) Uani 1 1 d .
H61A H -0.0099 0.3613 0.1819 0.193 Uiso 1 1 calc R
H61B H -0.1142 0.3965 0.1434 0.193 Uiso 1 1 calc R
C62 C -0.0770(11) 0.5079(9) 0.1082(10) 0.191(7) Uani 1 1 d .
H62A H -0.1065 0.5334 0.1541 0.287 Uiso 1 1 calc GR
H62B H -0.1183 0.5463 0.0536 0.287 Uiso 1 1 calc GR
H62C H -0.0188 0.5115 0.1027 0.287 Uiso 1 1 calc GR
C63 C 0.0008(7) 0.2703(6) 0.0855(8) 0.115(4) Uani 1 1 d .
H63A H -0.0529 0.2584 0.0994 0.137 Uiso 1 1 calc R
H63B H 0.0498 0.2329 0.1357 0.137 Uiso 1 1 calc R
C64 C 0.0392(9) 0.2428(11) -0.0008(9) 0.185(7) Uani 1 1 d .
H64A H 0.0530 0.1759 0.0068 0.277 Uiso 1 1 calc GR
H64B H 0.0956 0.2495 -0.0100 0.277 Uiso 1 1 calc GR
H64C H -0.0080 0.2864 -0.0509 0.277 Uiso 1 1 calc GR

loop_
_atom_site_aniso_label
_atom_site_aniso_U_11
_atom_site_aniso_U_22
_atom_site_aniso_U_33
_atom_site_aniso_U_23
_atom_site_aniso_U_13
_atom_site_aniso_U_12
Cs1 0.0405(2) 0.03027(18) 0.0335(2) -0.01209(15) 0.01021(16) -0.02219(16)
Cs2 0.0430(2) 0.02456(18) 0.0406(2) -0.00476(15) 0.00488(17) -0.02047(16)
Co1 0.0325(4) 0.0225(3) 0.0241(4) -0.0044(3) 0.0062(3) -0.0164(3)
Co2 0.0335(4) 0.0235(4) 0.0326(4) -0.0108(3) 0.0107(3) -0.0173(3)
N1 0.039(3) 0.025(2) 0.021(2) -0.0046(19) 0.008(2) -0.015(2)
N2 0.035(3) 0.029(2) 0.040(3) -0.008(2) 0.004(2) -0.017(2)
N3 0.038(3) 0.024(2) 0.034(3) -0.006(2) 0.007(2) -0.018(2)
N4 0.036(3) 0.027(2) 0.037(3) -0.013(2) 0.013(2) -0.022(2)
N5 0.047(3) 0.039(3) 0.038(3) -0.015(2) 0.012(2) -0.018(3)
N6 0.059(4) 0.027(3) 0.057(4) 0.002(2) 0.005(3) -0.027(3)
N7 0.043(3) 0.041(3) 0.038(3) -0.009(2) 0.018(2) -0.020(3)
N8 0.047(3) 0.034(3) 0.055(3) -0.025(3) 0.015(3) -0.024(2)
N9 0.041(3) 0.020(2) 0.036(3) 0.001(2) -0.005(2) -0.019(2)
N10 0.037(3) 0.024(2) 0.026(2) -0.0064(19) 0.001(2) -0.019(2)
N11 0.044(3) 0.041(3) 0.033(3) -0.016(2) 0.009(2) -0.021(2)
N12 0.044(3) 0.037(3) 0.021(2) -0.008(2) 0.004(2) -0.017(2)
N13 0.041(3) 0.028(2) 0.028(2) -0.0170(19) 0.018(2) -0.024(2)
N14 0.038(3) 0.030(2) 0.034(3) -0.018(2) 0.017(2) -0.021(2)
N15 0.041(3) 0.024(2) 0.053(3) -0.001(2) 0.017(3) -0.011(2)
N16 0.042(3) 0.024(2) 0.037(3) -0.003(2) 0.006(2) -0.014(2)
C1 0.035(3) 0.021(2) 0.024(3) -0.002(2) 0.004(2) -0.016(2)
C2 0.036(3) 0.032(3) 0.037(3) -0.016(3) 0.015(3) -0.022(3)
C3 0.029(3) 0.022(3) 0.033(3) -0.007(2) 0.006(2) -0.011(2)
C4 0.034(3) 0.026(3) 0.041(3) -0.009(2) 0.007(3) -0.018(3)
C5 0.041(4) 0.031(3) 0.049(4) -0.010(3) -0.001(3) -0.023(3)
C6 0.048(4) 0.037(3) 0.039(4) 0.002(3) -0.008(3) -0.030(3)
C7 0.035(3) 0.028(3) 0.020(3) -0.004(2) 0.001(2) -0.017(2)
C8 0.047(4) 0.033(3) 0.032(3) -0.009(3) 0.013(3) -0.020(3)
C9 0.057(4) 0.042(3) 0.032(3) -0.004(3) 0.012(3) -0.024(3)
C10 0.060(4) 0.033(3) 0.036(4) 0.005(3) 0.002(3) -0.021(3)
C11 0.059(4) 0.025(3) 0.045(4) -0.006(3) 0.009(3) -0.018(3)
C12 0.047(4) 0.019(3) 0.031(3) -0.007(2) 0.006(3) -0.012(3)
C13 0.042(4) 0.024(3) 0.042(4) 0.000(3) -0.005(3) -0.021(3)
C14 0.113(7) 0.024(3) 0.076(5) -0.007(3) 0.059(5) -0.020(4)
C15 0.157(9) 0.035(4) 0.082(6) -0.007(4) 0.066(6) -0.046(5)
C16 0.085(6) 0.030(4) 0.071(6) 0.014(4) -0.032(4) -0.030(4)
C17 0.064(5) 0.024(3) 0.101(7) -0.004(4) 0.018(5) -0.014(3)
C18 0.071(5) 0.024(3) 0.071(5) -0.004(3) 0.031(4) -0.021(3)
C19 0.060(5) 0.065(4) 0.028(3) -0.022(3) 0.009(3) -0.031(4)
C20 0.054(4) 0.063(4) 0.025(3) -0.015(3) 0.011(3) -0.028(4)
C21 0.045(4) 0.032(3) 0.039(3) -0.018(3) 0.008(3) -0.021(3)
C22 0.052(4) 0.043(4) 0.062(4) -0.023(3) 0.017(3) -0.029(3)
C23 0.070(6) 0.034(4) 0.101(6) -0.023(4) 0.012(5) -0.022(4)
C24 0.064(6) 0.035(4) 0.133(8) -0.038(5) 0.027(5) -0.010(4)
C25 0.035(4) 0.045(4) 0.118(7) -0.037(4) 0.027(4) -0.015(3)
C26 0.052(4) 0.051(4) 0.072(5) -0.032(4) 0.019(4) -0.028(4)
C27 0.035(3) 0.043(3) 0.025(3) -0.010(3) 0.005(2) -0.019(3)
C28 0.051(5) 0.053(4) 0.078(5) -0.024(4) 0.014(4) -0.029(4)
C29 0.045(4) 0.065(5) 0.079(5) -0.022(4) 0.013(4) -0.033(4)
C30 0.041(4) 0.055(4) 0.054(4) 0.003(3) 0.004(3) -0.021(3)
C31 0.042(4) 0.042(4) 0.103(6) -0.020(4) 0.008(4) -0.016(3)
C32 0.043(4) 0.040(4) 0.085(5) -0.011(4) 0.001(4) -0.024(3)
C33 0.049(4) 0.037(3) 0.044(4) -0.024(3) 0.022(3) -0.034(3)
C34 0.048(4) 0.041(3) 0.045(4) -0.025(3) 0.024(3) -0.036(3)
C35 0.044(4) 0.038(3) 0.025(3) -0.014(2) 0.014(3) -0.028(3)
C36 0.047(4) 0.029(3) 0.033(3) -0.012(3) 0.015(3) -0.008(3)
C37 0.059(4) 0.039(3) 0.034(3) -0.018(3) 0.013(3) -0.019(3)
C38 0.060(4) 0.055(4) 0.039(4) -0.024(3) 0.014(3) -0.028(4)
C39 0.043(4) 0.039(3) 0.033(3) -0.008(3) 0.004(3) -0.011(3)
C40 0.037(4) 0.037(3) 0.034(3) -0.008(3) 0.007(3) -0.012(3)
C41 0.036(3) 0.031(3) 0.028(3) -0.018(2) 0.016(2) -0.019(3)
C42 0.039(3) 0.033(3) 0.040(3) -0.020(3) 0.017(3) -0.020(3)
C43 0.049(4) 0.033(3) 0.051(4) -0.028(3) 0.010(3) -0.016(3)
C44 0.049(4) 0.046(4) 0.039(4) -0.024(3) 0.013(3) -0.021(3)
C45 0.055(4) 0.039(3) 0.034(3) -0.016(3) 0.014(3) -0.018(3)
C46 0.053(4) 0.031(3) 0.032(3) -0.017(3) 0.018(3) -0.022(3)
C47 0.049(4) 0.034(3) 0.052(4) 0.008(3) 0.012(3) -0.012(3)
C48 0.047(4) 0.040(3) 0.049(4) -0.002(3) 0.016(3) -0.020(3)
C49 0.037(4) 0.029(3) 0.056(4) 0.002(3) 0.020(3) -0.013(3)
C50 0.057(5) 0.050(4) 0.055(4) -0.015(3) 0.015(3) -0.030(4)
C51 0.092(6) 0.054(4) 0.053(5) -0.026(4) 0.030(4) -0.040(4)
C52 0.059(5) 0.033(3) 0.072(5) -0.016(3) 0.023(4) -0.015(3)
C53 0.048(4) 0.047(4) 0.091(6) -0.026(4) 0.028(4) -0.016(3)
C54 0.063(5) 0.044(4) 0.109(7) -0.043(4) 0.042(5) -0.027(4)
C55 0.037(3) 0.030(3) 0.027(3) -0.003(2) 0.007(2) -0.013(3)
C56 0.049(4) 0.074(5) 0.040(4) -0.019(4) 0.017(3) -0.030(4)
C57 0.063(5) 0.064(5) 0.050(4) -0.035(4) 0.027(4) -0.023(4)
C58 0.039(4) 0.057(4) 0.045(4) -0.004(3) 0.017(3) -0.017(3)
C59 0.042(4) 0.059(4) 0.059(5) -0.012(4) 0.007(3) -0.029(3)
C60 0.048(4) 0.047(4) 0.068(5) -0.026(3) 0.014(3) -0.024(3)
O1 0.100(6) 0.117(6) 0.135(7) -0.020(5) 0.013(5) -0.036(5)
C61 0.224(15) 0.107(9) 0.058(6) -0.056(6) 0.009(7) 0.019(9)
C62 0.249(18) 0.122(11) 0.192(15) -0.085(11) 0.089(13) -0.059(12)
C63 0.089(8) 0.061(6) 0.166(11) 0.004(6) -0.031(7) -0.035(5)
C64 0.128(12) 0.263(18) 0.173(14) -0.132(14) 0.054(10) -0.063(12)

loop_
_atom_type_symbol
_atom_type_description
_atom_type_scat_dispersion_real
_atom_type_scat_dispersion_imag
_atom_type_scat_source
C C 0.0033 0.0016 'International Tables Vol C Tables 4.2.6.8 and 6.1.1.4'
H H 0.0000 0.0000 'International Tables Vol C Tables 4.2.6.8 and 6.1.1.4'
Co Co 0.3494 0.9721 'International Tables Vol C Tables 4.2.6.8 and 6.1.1.4'
Cs Cs -0.3680 2.1192 'International Tables Vol C Tables 4.2.6.8 and 6.1.1.4'
N N 0.0061 0.0033 'International Tables Vol C Tables 4.2.6.8 and 6.1.1.4'
O O 0.0106 0.0060 'International Tables Vol C Tables 4.2.6.8 and 6.1.1.4'

loop_
_geom_angle_atom_site_label_1
_geom_angle_atom_site_label_2
_geom_angle_atom_site_label_3
_geom_angle
_geom_angle_site_symmetry_1
_geom_angle_site_symmetry_3
Co1 Cs1 C14 104.38(11) 2_656 .
N1 Cs1 Co1 28.08(8) 2_656 2_656
N1 Cs1 Co1 92.60(8) . 2_656
N1 Cs1 N1 88.26(10) 2_656 .
N1 Cs1 N2 93.57(12) . 2_656
N1 Cs1 N2 56.38(11) 2_656 2_656
N1 Cs1 N5 84.57(11) . 2_656
N1 Cs1 N5 19.73(10) 2_656 2_656
N1 Cs1 N6 94.52(12) . 2_656
N1 Cs1 N6 76.12(11) 2_656 2_656
N1 Cs1 N9 107.64(10) 2_656 .
N1 Cs1 N9 72.39(11) . .
N1 Cs1 N10 59.78(11) . .
N1 Cs1 N10 133.22(10) 2_656 .
N1 Cs1 C1 51.82(12) . .
N1 Cs1 C1 110.83(11) 2_656 .
N1 Cs1 C14 93.38(16) . .
N1 Cs1 C14 76.97(14) 2_656 .
N2 Cs1 Co1 28.38(8) 2_656 2_656
N2 Cs1 N5 76.02(11) 2_656 2_656
N2 Cs1 N6 19.75(10) 2_656 2_656
N2 Cs1 N9 159.87(11) 2_656 .
N2 Cs1 N10 147.16(11) 2_656 .
N2 Cs1 C1 145.04(12) 2_656 .
N2 Cs1 C14 132.50(13) 2_656 .
N5 Cs1 Co1 47.80(8) 2_656 2_656
N5 Cs1 Co1 83.03(9) . 2_656
N5 Cs1 N1 88.42(12) . 2_656
N5 Cs1 N1 20.71(10) . .
N5 Cs1 N2 76.44(12) . 2_656
N5 Cs1 N5 91.68(11) . 2_656
N5 Cs1 N6 74.45(13) . 2_656
N5 Cs1 N9 88.08(11) 2_656 .
N5 Cs1 N9 92.02(11) . .
N5 Cs1 N10 73.00(11) . .
N5 Cs1 N10 116.25(10) 2_656 .
N5 Cs1 C1 70.49(12) . .
N5 Cs1 C14 113.53(17) . .
N5 Cs1 C14 58.01(15) 2_656 .
N6 Cs1 Co1 48.12(8) 2_656 2_656
N6 Cs1 N5 95.74(11) 2_656 2_656
N6 Cs1 N9 166.01(11) 2_656 .
N6 Cs1 N10 134.34(11) 2_656 .
N6 Cs1 C1 143.89(13) 2_656 .
N6 Cs1 C14 151.66(13) 2_656 .
N8 Cs1 Co1 123.66(9) 1_545 2_656
N8 Cs1 N1 119.44(12) 1_545 .
N8 Cs1 N1 145.99(12) 1_545 2_656
N8 Cs1 N2 99.59(12) 1_545 2_656
N8 Cs1 N5 155.96(13) 1_545 2_656
N8 Cs1 N5 110.49(13) 1_545 .
N8 Cs1 N6 81.98(12) 1_545 2_656
N8 Cs1 N9 99.90(11) 1_545 .
N8 Cs1 N10 80.39(11) 1_545 .
N8 Cs1 C1 102.23(13) 1_545 .
N8 Cs1 C14 117.12(17) 1_545 .
N9 Cs1 Co1 135.13(7) . 2_656
N9 Cs1 C14 38.15(12) . .
N10 Cs1 Co1 151.34(7) . 2_656
N10 Cs1 N9 34.23(9) . .
N10 Cs1 C14 72.37(12) . .
C1 Cs1 Co1 132.89(9) . 2_656
C1 Cs1 N5 93.68(11) . 2_656
C1 Cs1 N9 22.13(11) . .
C1 Cs1 N10 22.60(10) . .
C1 Cs1 C14 56.62(13) . .
N3 Cs2 Co2 93.12(8) . 2_666
N3 Cs2 Co2 28.08(8) 2_666 2_666
N3 Cs2 N3 88.07(11) 2_666 .
N3 Cs2 N4 56.05(12) 2_666 2_666
N3 Cs2 N7 85.99(12) 2_666 .
N3 Cs2 N7 20.41(10) 2_666 2_666
N3 Cs2 N7 83.86(11) . 2_666
N3 Cs2 N8 101.23(12) . 2_666
N3 Cs2 N8 76.14(12) 2_666 2_666
N3 Cs2 N13 73.91(11) . .
N3 Cs2 N13 100.44(11) 2_666 .
N3 Cs2 N14 62.73(11) . .
N3 Cs2 N14 130.31(10) 2_666 .
N3 Cs2 C3 52.81(12) . .
N3 Cs2 C3 107.41(12) 2_666 .
N3 Cs2 C34 90.49(12) . .
N3 Cs2 C34 115.89(12) 2_666 .
N4 Cs2 Co2 27.98(8) 2_666 2_666
N4 Cs2 N3 98.14(11) 2_666 .
N4 Cs2 N7 76.45(12) 2_666 2_666
N4 Cs2 N8 20.11(10) 2_666 2_666
N4 Cs2 N13 155.94(11) 2_666 .
N4 Cs2 N14 157.00(10) 2_666 .
N4 Cs2 C3 149.27(12) 2_666 .
N4 Cs2 C34 167.69(12) 2_666 .
N6 Cs2 Co2 100.90(10) . 2_666
N6 Cs2 N3 163.99(13) . .
N6 Cs2 N3 107.94(13) . 2_666
N6 Cs2 N4 90.85(12) . 2_666
N6 Cs2 N7 111.24(13) . 2_666
N6 Cs2 N7 155.37(14) . .
N6 Cs2 N8 82.84(13) . 2_666
N6 Cs2 N13 102.65(12) . .
N6 Cs2 N14 105.12(12) . .
N6 Cs2 C3 119.79(13) . .
N6 Cs2 C34 82.90(13) . .
N7 Cs2 Co2 48.48(9) 2_666 2_666
N7 Cs2 Co2 81.70(9) . 2_666
N7 Cs2 N3 20.51(10) . .
N7 Cs2 N4 80.07(12) . 2_666
N7 Cs2 N7 89.00(12) . 2_666
N7 Cs2 N8 96.55(13) 2_666 2_666
N7 Cs2 N8 80.93(12) . 2_666
N7 Cs2 N13 94.33(11) . .
N7 Cs2 N13 80.09(11) 2_666 .
N7 Cs2 N14 78.62(12) . .
N7 Cs2 N14 111.62(11) 2_666 .
N7 Cs2 C3 89.17(13) 2_666 .
N7 Cs2 C3 72.56(13) . .
N7 Cs2 C34 109.75(12) . .
N7 Cs2 C34 95.88(12) 2_666 .
N8 Cs2 Co2 48.09(9) 2_666 2_666
N8 Cs2 N13 174.29(11) 2_666 .
N8 Cs2 N14 144.57(11) 2_666 .
N8 Cs2 C3 152.78(12) 2_666 .
N8 Cs2 C34 163.73(12) 2_666 .
N13 Cs2 Co2 128.30(7) . 2_666
N13 Cs2 N14 35.78(10) . .
N13 Cs2 C34 21.86(10) . .
N14 Cs2 Co2 152.31(7) . 2_666
N14 Cs2 C34 35.08(11) . .
C3 Cs2 Co2 130.81(10) . 2_666
C3 Cs2 N13 23.70(11) . .
C3 Cs2 N14 22.92(11) . .
C3 Cs2 C34 37.73(12) . .
C34 Cs2 Co2 143.35(9) . 2_666
Cs1 Co1 Cs1 74.915(17) 2_656 .
N1 Co1 Cs1 54.97(15) . .
N1 Co1 Cs1 60.19(14) . 2_656
N1 Co1 N2 121.0(2) . .
N1 Co1 C1 103.7(2) . .
N1 Co1 C2 107.3(2) . .
N2 Co1 Cs1 104.28(16) . .
N2 Co1 Cs1 61.11(15) . 2_656
N2 Co1 C1 110.9(2) . .
N2 Co1 C2 106.9(2) . .
C1 Co1 Cs1 132.26(15) . 2_656
C1 Co1 Cs1 61.24(15) . .
C1 Co1 C2 106.1(2) . .
C2 Co1 Cs1 121.40(17) . 2_656
C2 Co1 Cs1 148.81(15) . .
Cs2 Co2 Cs2 74.224(16) 2_666 .
N3 Co2 Cs2 59.11(15) . 2_666
N3 Co2 Cs2 53.99(14) . .
N3 Co2 C3 104.4(2) . .
N3 Co2 C4 110.3(2) . .
N4 Co2 Cs2 109.46(14) . .
N4 Co2 Cs2 59.81(15) . 2_666
N4 Co2 N3 118.9(2) . .
N4 Co2 C3 110.2(2) . .
N4 Co2 C4 104.4(2) . .
C3 Co2 Cs2 57.60(14) . .
C3 Co2 Cs2 124.53(15) . 2_666
C3 Co2 C4 108.3(2) . .
C4 Co2 Cs2 146.02(16) . .
C4 Co2 Cs2 127.20(17) . 2_666
Cs1 N1 Cs1 91.74(10) 2_656 .
Co1 N1 Cs1 91.73(16) . 2_656
Co1 N1 Cs1 98.76(18) . .
N5 N1 Cs1 78.7(3) . .
N5 N1 Cs1 90.5(3) . 2_656
N5 N1 Co1 176.7(5) . .
Co1 N2 Cs1 90.51(16) . 2_656
N6 N2 Cs1 86.6(4) . 2_656
N6 N2 Co1 176.3(5) . .
Cs2 N3 Cs2 91.93(11) 2_666 .
Co2 N3 Cs2 100.19(18) . .
Co2 N3 Cs2 92.81(18) . 2_666
N7 N3 Cs2 77.8(3) . .
N7 N3 Cs2 84.3(4) . 2_666
N7 N3 Co2 176.4(4) . .
Co2 N4 Cs2 92.22(16) . 2_666
N8 N4 Cs2 85.9(4) . 2_666
N8 N4 Co2 177.4(5) . .
Cs1 N5 Cs1 88.32(11) . 2_656
N1 N5 Cs1 80.6(3) . .
N1 N5 Cs1 69.8(3) . 2_656
Cs2 N6 Cs1 94.00(14) . 2_656
N2 N6 Cs1 73.6(3) . 2_656
N2 N6 Cs2 165.8(4) . .
Cs2 N7 Cs2 91.00(12) . 2_666
N3 N7 Cs2 81.7(3) . .
N3 N7 Cs2 75.3(3) . 2_666
Cs1 N8 Cs2 94.50(13) 1_565 2_666
N4 N8 Cs1 132.5(4) . 1_565
N4 N8 Cs2 74.0(3) . 2_666
C1 N9 Cs1 68.6(3) . .
C1 N9 C6 112.2(4) . .
C1 N9 C13 124.7(4) . .
C6 N9 Cs1 93.2(3) . .
C6 N9 C13 123.1(4) . .
C13 N9 Cs1 104.2(3) . .
C1 N10 Cs1 71.6(3) . .
C1 N10 C7 123.9(4) . .
C5 N10 Cs1 94.6(3) . .
C5 N10 C1 112.4(4) . .
C5 N10 C7 123.5(4) . .
C7 N10 Cs1 106.7(3) . .
C2 N11 C21 122.4(5) . .
C19 N11 C2 111.5(5) . .
C19 N11 C21 125.7(5) . .
C2 N12 C27 123.6(5) . .
C20 N12 C2 112.5(5) . .
C20 N12 C27 123.8(5) . .
C3 N13 Cs2 76.8(3) . .
C3 N13 C41 122.3(4) . .
C34 N13 Cs2 92.2(3) . .
C34 N13 C3 113.1(4) . .
C34 N13 C41 124.4(4) . .
C41 N13 Cs2 104.9(3) . .
C3 N14 Cs2 69.4(3) . .
C3 N14 C35 123.9(4) . .
C33 N14 Cs2 88.5(3) . .
C33 N14 C3 112.1(4) . .
C33 N14 C35 123.7(5) . .
C35 N14 Cs2 114.6(3) . .
C4 N15 C49 123.5(5) . .
C47 N15 C4 111.5(5) . .
C47 N15 C49 125.0(5) . .
C4 N16 C55 122.8(4) . .
C48 N16 C4 112.7(5) . .
C48 N16 C55 124.3(5) . .
Co1 C1 Cs1 88.73(18) . .
N9 C1 Cs1 89.2(3) . .
N9 C1 Co1 132.6(4) . .
N9 C1 N10 101.2(4) . .
N10 C1 Cs1 85.8(3) . .
N10 C1 Co1 125.8(4) . .
N11 C2 Co1 127.5(4) . .
N12 C2 Co1 131.2(4) . .
N12 C2 N11 101.3(5) . .
Co2 C3 Cs2 92.76(18) . .
N13 C3 Cs2 79.5(3) . .
N13 C3 Co2 131.5(4) . .
N13 C3 N14 101.2(4) . .
N14 C3 Cs2 87.7(3) . .
N14 C3 Co2 126.5(4) . .
N15 C4 Co2 127.8(4) . .
N15 C4 N16 101.3(4) . .
N16 C4 Co2 130.8(4) . .
N10 C5 H5 126.3 . .
C6 C5 N10 107.3(5) . .
C6 C5 H5 126.3 . .
N9 C6 H6 126.6 . .
C5 C6 N9 106.8(5) . .
C5 C6 H6 126.6 . .
N10 C7 H7 108.1 . .
N10 C7 C8 109.5(4) . .
N10 C7 C12 111.8(4) . .
C8 C7 H7 108.1 . .
C12 C7 H7 108.1 . .
C12 C7 C8 111.2(4) . .
C7 C8 H8A 109.6 . .
C7 C8 H8B 109.6 . .
H8A C8 H8B 108.1 . .
C9 C8 C7 110.5(5) . .
C9 C8 H8A 109.6 . .
C9 C8 H8B 109.6 . .
C8 C9 H9A 109.4 . .
C8 C9 H9B 109.4 . .
C8 C9 C10 111.1(5) . .
H9A C9 H9B 108.0 . .
C10 C9 H9A 109.4 . .
C10 C9 H9B 109.4 . .
C9 C10 H10A 109.7 . .
C9 C10 H10B 109.7 . .
H10A C10 H10B 108.2 . .
C11 C10 C9 110.0(5) . .
C11 C10 H10A 109.7 . .
C11 C10 H10B 109.7 . .
C10 C11 H11A 109.1 . .
C10 C11 H11B 109.1 . .
C10 C11 C12 112.3(5) . .
H11A C11 H11B 107.9 . .
C12 C11 H11A 109.1 . .
C12 C11 H11B 109.1 . .
C7 C12 C11 109.9(5) . .
C7 C12 H12A 109.7 . .
C7 C12 H12B 109.7 . .
C11 C12 H12A 109.7 . .
C11 C12 H12B 109.7 . .
H12A C12 H12B 108.2 . .
N9 C13 H13 107.9 . .
N9 C13 C14 111.2(5) . .
N9 C13 C18 111.2(5) . .
C14 C13 H13 107.9 . .
C18 C13 H13 107.9 . .
C18 C13 C14 110.5(5) . .
Cs1 C14 H14A 83.4 . .
Cs1 C14 H14B 34.1 . .
C13 C14 Cs1 97.2(3) . .
C13 C14 H14A 109.5 . .
C13 C14 H14B 109.5 . .
C13 C14 C15 110.9(5) . .
H14A C14 H14B 108.0 . .
C15 C14 Cs1 141.8(5) . .
C15 C14 H14A 109.5 . .
C15 C14 H14B 109.5 . .
C14 C15 H15A 109.6 . .
C14 C15 H15B 109.6 . .
H15A C15 H15B 108.1 . .
C16 C15 C14 110.4(6) . .
C16 C15 H15A 109.6 . .
C16 C15 H15B 109.6 . .
C15 C16 H16A 109.2 . .
C15 C16 H16B 109.2 . .
H16A C16 H16B 107.9 . .
C17 C16 C15 111.9(6) . .
C17 C16 H16A 109.2 . .
C17 C16 H16B 109.2 . .
C16 C17 H17A 109.6 . .
C16 C17 H17B 109.6 . .
C16 C17 C18 110.1(6) . .
H17A C17 H17B 108.1 . .
C18 C17 H17A 109.6 . .
C18 C17 H17B 109.6 . .
C13 C18 C17 112.0(5) . .
C13 C18 H18A 109.2 . .
C13 C18 H18B 109.2 . .
C17 C18 H18A 109.2 . .
C17 C18 H18B 109.2 . .
H18A C18 H18B 107.9 . .
N11 C19 H19 126.3 . .
C20 C19 N11 107.4(5) . .
C20 C19 H19 126.3 . .
N12 C20 H20 126.4 . .
C19 C20 N12 107.3(5) . .
C19 C20 H20 126.4 . .
N11 C21 H21 108.0 . .
N11 C21 C22 109.1(5) . .
N11 C21 C26 112.6(5) . .
C22 C21 H21 108.0 . .
C26 C21 H21 108.0 . .
C26 C21 C22 111.0(5) . .
C21 C22 H22A 109.8 . .
C21 C22 H22B 109.8 . .
H22A C22 H22B 108.3 . .
C23 C22 C21 109.2(5) . .
C23 C22 H22A 109.8 . .
C23 C22 H22B 109.8 . .
C22 C23 H23A 109.3 . .
C22 C23 H23B 109.3 . .
H23A C23 H23B 107.9 . .
C24 C23 C22 111.8(6) . .
C24 C23 H23A 109.3 . .
C24 C23 H23B 109.3 . .
C23 C24 H24A 109.3 . .
C23 C24 H24B 109.3 . .
C23 C24 C25 111.7(5) . .
H24A C24 H24B 107.9 . .
C25 C24 H24A 109.3 . .
C25 C24 H24B 109.3 . .
C24 C25 H25A 109.5 . .
C24 C25 H25B 109.5 . .
H25A C25 H25B 108.1 . .
C26 C25 C24 110.9(6) . .
C26 C25 H25A 109.5 . .
C26 C25 H25B 109.5 . .
C21 C26 C25 110.8(6) . .
C21 C26 H26A 109.5 . .
C21 C26 H26B 109.5 . .
C25 C26 H26A 109.5 . .
C25 C26 H26B 109.5 . .
H26A C26 H26B 108.1 . .
N12 C27 H27 107.2 . .
N12 C27 C28 112.8(5) . .
N12 C27 C32 112.0(5) . .
C28 C27 H27 107.2 . .
C28 C27 C32 110.1(5) . .
C32 C27 H27 107.2 . .
C27 C28 H28A 109.3 . .
C27 C28 H28B 109.3 . .
C27 C28 C29 111.8(6) . .
H28A C28 H28B 107.9 . .
C29 C28 H28A 109.3 . .
C29 C28 H28B 109.3 . .
C28 C29 H29A 109.4 . .
C28 C29 H29B 109.4 . .
H29A C29 H29B 108.0 . .
C30 C29 C28 111.2(6) . .
C30 C29 H29A 109.4 . .
C30 C29 H29B 109.4 . .
C29 C30 H30A 109.6 . .
C29 C30 H30B 109.6 . .
H30A C30 H30B 108.1 . .
C31 C30 C29 110.4(5) . .
C31 C30 H30A 109.6 . .
C31 C30 H30B 109.6 . .
C30 C31 H31A 109.0 . .
C30 C31 H31B 109.0 . .
C30 C31 C32 112.8(6) . .
H31A C31 H31B 107.8 . .
C32 C31 H31A 109.0 . .
C32 C31 H31B 109.0 . .
C27 C32 C31 111.7(5) . .
C27 C32 H32A 109.3 . .
C27 C32 H32B 109.3 . .
C31 C32 H32A 109.3 . .
C31 C32 H32B 109.3 . .
H32A C32 H32B 107.9 . .
Cs2 C33 H33 119.8 . .
N14 C33 Cs2 70.1(3) . .
N14 C33 H33 126.5 . .
C34 C33 Cs2 75.5(4) . .
C34 C33 N14 107.0(5) . .
C34 C33 H33 126.5 . .
Cs2 C34 H34 125.9 . .
N13 C34 Cs2 65.9(3) . .
N13 C34 H34 125.9 . .
C33 C34 Cs2 83.9(4) . .
C33 C34 N13 106.6(5) . .
C33 C34 H34 125.9 . .
N14 C35 H35 107.4 . .
N14 C35 C36 112.0(4) . .
N14 C35 C40 110.8(4) . .
C36 C35 H35 107.4 . .
C40 C35 H35 107.4 . .
C40 C35 C36 111.7(5) . .
C35 C36 H36A 109.5 . .
C35 C36 H36B 109.5 . .
H36A C36 H36B 108.1 . .
C37 C36 C35 110.6(4) . .
C37 C36 H36A 109.5 . .
C37 C36 H36B 109.5 . .
C36 C37 H37A 109.3 . .
C36 C37 H37B 109.3 . .
H37A C37 H37B 108.0 . .
C38 C37 C36 111.5(5) . .
C38 C37 H37A 109.3 . .
C38 C37 H37B 109.3 . .
C37 C38 H38A 109.4 . .
C37 C38 H38B 109.4 . .
C37 C38 C39 111.1(5) . .
H38A C38 H38B 108.0 . .
C39 C38 H38A 109.4 . .
C39 C38 H38B 109.4 . .
C38 C39 H39A 109.4 . .
C38 C39 H39B 109.4 . .
H39A C39 H39B 108.0 . .
C40 C39 C38 111.2(5) . .
C40 C39 H39A 109.4 . .
C40 C39 H39B 109.4 . .
C35 C40 C39 111.2(5) . .
C35 C40 H40A 109.4 . .
C35 C40 H40B 109.4 . .
C39 C40 H40A 109.4 . .
C39 C40 H40B 109.4 . .
H40A C40 H40B 108.0 . .
N13 C41 H41 108.1 . .
N13 C41 C42 109.1(4) . .
N13 C41 C46 112.9(4) . .
C42 C41 H41 108.1 . .
C42 C41 C46 110.4(4) . .
C46 C41 H41 108.1 . .
C41 C42 H42A 109.5 . .
C41 C42 H42B 109.5 . .
C41 C42 C43 110.8(5) . .
H42A C42 H42B 108.1 . .
C43 C42 H42A 109.5 . .
C43 C42 H42B 109.5 . .
C42 C43 H43A 109.4 . .
C42 C43 H43B 109.4 . .
H43A C43 H43B 108.0 . .
C44 C43 C42 111.1(5) . .
C44 C43 H43A 109.4 . .
C44 C43 H43B 109.4 . .
C43 C44 H44A 109.6 . .
C43 C44 H44B 109.6 . .
H44A C44 H44B 108.1 . .
C45 C44 C43 110.5(5) . .
C45 C44 H44A 109.6 . .
C45 C44 H44B 109.6 . .
C44 C45 H45A 109.2 . .
C44 C45 H45B 109.2 . .
C44 C45 C46 112.0(5) . .
H45A C45 H45B 107.9 . .
C46 C45 H45A 109.2 . .
C46 C45 H45B 109.2 . .
C41 C46 H46A 109.8 . .
C41 C46 H46B 109.8 . .
C45 C46 C41 109.6(4) . .
C45 C46 H46A 109.8 . .
C45 C46 H46B 109.8 . .
H46A C46 H46B 108.2 . .
N15 C47 H47 125.8 . .
C48 C47 N15 108.5(5) . .
C48 C47 H47 125.8 . .
N16 C48 H48 127.0 . .
C47 C48 N16 105.9(6) . .
C47 C48 H48 127.0 . .
N15 C49 H49 107.9 . .
N15 C49 C50 111.3(5) . .
N15 C49 C54 111.8(6) . .
C50 C49 H49 107.9 . .
C54 C49 H49 107.9 . .
C54 C49 C50 109.9(5) . .
C49 C50 H50A 109.4 . .
C49 C50 H50B 109.4 . .
C49 C50 C51 111.0(5) . .
H50A C50 H50B 108.0 . .
C51 C50 H50A 109.4 . .
C51 C50 H50B 109.4 . .
C50 C51 H51A 109.2 . .
C50 C51 H51B 109.2 . .
H51A C51 H51B 107.9 . .
C52 C51 C50 112.2(6) . .
C52 C51 H51A 109.2 . .
C52 C51 H51B 109.2 . .
C51 C52 H52A 109.5 . .
C51 C52 H52B 109.5 . .
H52A C52 H52B 108.1 . .
C53 C52 C51 110.5(6) . .
C53 C52 H52A 109.5 . .
C53 C52 H52B 109.5 . .
C52 C53 H53A 109.4 . .
C52 C53 H53B 109.4 . .
C52 C53 C54 111.1(6) . .
H53A C53 H53B 108.0 . .
C54 C53 H53A 109.4 . .
C54 C53 H53B 109.4 . .
C49 C54 C53 113.0(7) . .
C49 C54 H54A 109.0 . .
C49 C54 H54B 109.0 . .
C53 C54 H54A 109.0 . .
C53 C54 H54B 109.0 . .
H54A C54 H54B 107.8 . .
N16 C55 H55 106.7 . .
N16 C55 C56 112.6(5) . .
N16 C55 C60 111.7(5) . .
C56 C55 H55 106.7 . .
C60 C55 H55 106.7 . .
C60 C55 C56 111.9(5) . .
C55 C56 H56A 109.7 . .
C55 C56 H56B 109.7 . .
H56A C56 H56B 108.2 . .
C57 C56 C55 109.7(5) . .
C57 C56 H56A 109.7 . .
C57 C56 H56B 109.7 . .
C56 C57 H57A 109.0 . .
C56 C57 H57B 109.0 . .
H57A C57 H57B 107.8 . .
C58 C57 C56 112.9(6) . .
C58 C57 H57A 109.0 . .
C58 C57 H57B 109.0 . .
C57 C58 H58A 109.6 . .
C57 C58 H58B 109.6 . .
C57 C58 C59 110.2(5) . .
H58A C58 H58B 108.1 . .
C59 C58 H58A 109.6 . .
C59 C58 H58B 109.6 . .
C58 C59 H59A 109.4 . .
C58 C59 H59B 109.4 . .
H59A C59 H59B 108.0 . .
C60 C59 C58 111.0(5) . .
C60 C59 H59A 109.4 . .
C60 C59 H59B 109.4 . .
C55 C60 C59 110.2(5) . .
C55 C60 H60A 109.6 . .
C55 C60 H60B 109.6 . .
C59 C60 H60A 109.6 . .
C59 C60 H60B 109.6 . .
H60A C60 H60B 108.1 . .
C61 O1 C63 107.9(9) . .
O1 C61 H61A 110.0 . .
O1 C61 H61B 110.0 . .
O1 C61 C62 108.7(10) . .
H61A C61 H61B 108.3 . .
C62 C61 H61A 110.0 . .
C62 C61 H61B 110.0 . .
C61 C62 H62A 109.5 . .
C61 C62 H62B 109.5 . .
C61 C62 H62C 109.5 . .
H62A C62 H62B 109.5 . .
H62A C62 H62C 109.5 . .
H62B C62 H62C 109.5 . .
O1 C63 H63A 111.2 . .
O1 C63 H63B 111.2 . .
O1 C63 C64 102.6(10) . .
H63A C63 H63B 109.2 . .
C64 C63 H63A 111.2 . .
C64 C63 H63B 111.2 . .
C63 C64 H64A 109.5 . .
C63 C64 H64B 109.5 . .
C63 C64 H64C 109.5 . .
H64A C64 H64B 109.5 . .
H64A C64 H64C 109.5 . .
H64B C64 H64C 109.5 . .

loop_
_geom_bond_atom_site_label_1
_geom_bond_atom_site_label_2
_geom_bond_distance
_geom_bond_site_symmetry_2
Cs1 Co1 3.7125(9) 2_656
Cs1 N1 3.223(4) 2_656
Cs1 N1 3.234(4) .
Cs1 N2 3.250(5) 2_656
Cs1 N5 3.434(5) 2_656
Cs1 N5 3.214(5) .
Cs1 N6 3.382(5) 2_656
Cs1 N8 3.112(5) 1_545
Cs1 N9 3.675(5) .
Cs1 N10 3.597(4) .
Cs1 C1 3.423(5) .
Cs1 C14 3.816(6) .
Cs2 Co2 3.7257(10) 2_666
Cs2 N3 3.201(5) 2_666
Cs2 N3 3.260(4) .
Cs2 N4 3.223(5) 2_666
Cs2 N6 3.097(5) .
Cs2 N7 3.293(5) 2_666
Cs2 N7 3.220(5) .
Cs2 N8 3.343(5) 2_666
Cs2 N13 3.387(4) .
Cs2 N14 3.580(5) .
Cs2 C3 3.353(5) .
Cs2 C34 3.706(6) .
Co1 Cs1 3.7124(9) 2_656
Co1 N1 1.748(5) .
Co1 N2 1.765(4) .
Co1 C1 1.954(5) .
Co1 C2 1.966(6) .
Co2 Cs2 3.7257(10) 2_666
Co2 N3 1.756(5) .
Co2 N4 1.749(5) .
Co2 C3 1.963(5) .
Co2 C4 1.967(5) .
N1 Cs1 3.223(4) 2_656
N1 N5 1.159(6) .
N2 Cs1 3.250(5) 2_656
N2 N6 1.145(6) .
N3 Cs2 3.201(5) 2_666
N3 N7 1.154(6) .
N4 Cs2 3.223(4) 2_666
N4 N8 1.153(6) .
N5 Cs1 3.434(5) 2_656
N6 Cs1 3.382(5) 2_656
N7 Cs2 3.292(5) 2_666
N8 Cs1 3.112(5) 1_565
N8 Cs2 3.343(5) 2_666
N9 C1 1.385(6) .
N9 C6 1.395(7) .
N9 C13 1.462(6) .
N10 C1 1.386(6) .
N10 C5 1.384(7) .
N10 C7 1.477(6) .
N11 C2 1.396(7) .
N11 C19 1.385(7) .
N11 C21 1.464(7) .
N12 C2 1.385(7) .
N12 C20 1.375(7) .
N12 C27 1.457(7) .
N13 C3 1.384(6) .
N13 C34 1.381(6) .
N13 C41 1.479(6) .
N14 C3 1.395(7) .
N14 C33 1.389(7) .
N14 C35 1.462(6) .
N15 C4 1.386(6) .
N15 C47 1.380(7) .
N15 C49 1.442(7) .
N16 C4 1.388(7) .
N16 C48 1.385(7) .
N16 C55 1.470(7) .
C5 H5 0.9500 .
C5 C6 1.326(7) .
C6 H6 0.9500 .
C7 H7 1.0000 .
C7 C8 1.530(7) .
C7 C12 1.517(7) .
C8 H8A 0.9900 .
C8 H8B 0.9900 .
C8 C9 1.524(8) .
C9 H9A 0.9900 .
C9 H9B 0.9900 .
C9 C10 1.545(8) .
C10 H10A 0.9900 .
C10 H10B 0.9900 .
C10 C11 1.522(8) .
C11 H11A 0.9900 .
C11 H11B 0.9900 .
C11 C12 1.527(7) .
C12 H12A 0.9900 .
C12 H12B 0.9900 .
C13 H13 1.0000 .
C13 C14 1.508(9) .
C13 C18 1.505(8) .
C14 H14A 0.9900 .
C14 H14B 0.9900 .
C14 C15 1.558(8) .
C15 H15A 0.9900 .
C15 H15B 0.9900 .
C15 C16 1.499(11) .
C16 H16A 0.9900 .
C16 H16B 0.9900 .
C16 C17 1.446(10) .
C17 H17A 0.9900 .
C17 H17B 0.9900 .
C17 C18 1.537(8) .
C18 H18A 0.9900 .
C18 H18B 0.9900 .
C19 H19 0.9500 .
C19 C20 1.328(8) .
C20 H20 0.9500 .
C21 H21 1.0000 .
C21 C22 1.541(7) .
C21 C26 1.510(8) .
C22 H22A 0.9900 .
C22 H22B 0.9900 .
C22 C23 1.524(9) .
C23 H23A 0.9900 .
C23 H23B 0.9900 .
C23 C24 1.520(10) .
C24 H24A 0.9900 .
C24 H24B 0.9900 .
C24 C25 1.525(9) .
C25 H25A 0.9900 .
C25 H25B 0.9900 .
C25 C26 1.518(9) .
C26 H26A 0.9900 .
C26 H26B 0.9900 .
C27 H27 1.0000 .
C27 C28 1.506(9) .
C27 C32 1.510(8) .
C28 H28A 0.9900 .
C28 H28B 0.9900 .
C28 C29 1.524(9) .
C29 H29A 0.9900 .
C29 H29B 0.9900 .
C29 C30 1.523(9) .
C30 H30A 0.9900 .
C30 H30B 0.9900 .
C30 C31 1.483(9) .
C31 H31A 0.9900 .
C31 H31B 0.9900 .
C31 C32 1.522(9) .
C32 H32A 0.9900 .
C32 H32B 0.9900 .
C33 H33 0.9500 .
C33 C34 1.347(8) .
C34 H34 1.0000 .
C35 H35 1.0000 .
C35 C36 1.524(7) .
C35 C40 1.506(7) .
C36 H36A 0.9900 .
C36 H36B 0.9900 .
C36 C37 1.521(8) .
C37 H37A 0.9900 .
C37 H37B 0.9900 .
C37 C38 1.515(8) .
C38 H38A 0.9900 .
C38 H38B 0.9900 .
C38 C39 1.538(8) .
C39 H39A 0.9900 .
C39 H39B 0.9900 .
C39 C40 1.525(8) .
C40 H40A 0.9900 .
C40 H40B 0.9900 .
C41 H41 1.0000 .
C41 C42 1.514(7) .
C41 C46 1.526(7) .
C42 H42A 0.9900 .
C42 H42B 0.9900 .
C42 C43 1.545(7) .
C43 H43A 0.9900 .
C43 H43B 0.9900 .
C43 C44 1.534(8) .
C44 H44A 0.9900 .
C44 H44B 0.9900 .
C44 C45 1.516(8) .
C45 H45A 0.9900 .
C45 H45B 0.9900 .
C45 C46 1.518(8) .
C46 H46A 0.9900 .
C46 H46B 0.9900 .
C47 H47 0.9500 .
C47 C48 1.328(8) .
C48 H48 0.9500 .
C49 H49 1.0000 .
C49 C50 1.536(9) .
C49 C54 1.503(10) .
C50 H50A 0.9900 .
C50 H50B 0.9900 .
C50 C51 1.537(9) .
C51 H51A 0.9900 .
C51 H51B 0.9900 .
C51 C52 1.504(10) .
C52 H52A 0.9900 .
C52 H52B 0.9900 .
C52 C53 1.499(9) .
C53 H53A 0.9900 .
C53 H53B 0.9900 .
C53 C54 1.530(9) .
C54 H54A 0.9900 .
C54 H54B 0.9900 .
C55 H55 1.0000 .
C55 C56 1.519(8) .
C55 C60 1.503(8) .
C56 H56A 0.9900 .
C56 H56B 0.9900 .
C56 C57 1.517(9) .
C57 H57A 0.9900 .
C57 H57B 0.9900 .
C57 C58 1.492(9) .
C58 H58A 0.9900 .
C58 H58B 0.9900 .
C58 C59 1.542(9) .
C59 H59A 0.9900 .
C59 H59B 0.9900 .
C59 C60 1.527(8) .
C60 H60A 0.9900 .
C60 H60B 0.9900 .
O1 C61 1.379(10) .
O1 C63 1.422(10) .
C61 H61A 0.9900 .
C61 H61B 0.9900 .
C61 C62 1.540(15) .
C62 H62A 0.9800 .
C62 H62B 0.9800 .
C62 H62C 0.9800 .
C63 H63A 0.9900 .
C63 H63B 0.9900 .
C63 C64 1.635(15) .
C64 H64A 0.9800 .
C64 H64B 0.9800 .
C64 H64C 0.9800 .

loop_
_geom_torsion_atom_site_label_1
_geom_torsion_atom_site_label_2
_geom_torsion_atom_site_label_3
_geom_torsion_atom_site_label_4
_geom_torsion
_geom_torsion_site_symmetry_1
_geom_torsion_site_symmetry_4
Cs1 Co1 N1 Cs1 92.03(12) . 2_656
Cs1 Co1 N1 Cs1 -92.03(12) 2_656 .
Cs1 Co1 N2 Cs1 -63.44(11) . 2_656
Cs1 N1 N5 Cs1 91.68(10) . 2_656
Cs1 N1 N5 Cs1 -91.68(10) 2_656 .
Cs1 N2 N6 Cs2 -29.7(19) 2_656 .
Cs1 N9 C1 Co1 87.6(5) . .
Cs1 N9 C1 N10 -85.5(3) . .
Cs1 N9 C6 C5 68.8(5) . .
Cs1 N9 C13 C14 31.1(6) . .
Cs1 N9 C13 C18 154.8(4) . .
Cs1 N10 C1 Co1 -85.4(4) . .
Cs1 N10 C1 N9 88.4(4) . .
Cs1 N10 C5 C6 -72.8(5) . .
Cs1 N10 C7 C8 -176.4(3) . .
Cs1 N10 C7 C12 -52.7(5) . .
Cs1 C14 C15 C16 171.0(7) . .
Cs2 Co2 N3 Cs2 92.47(14) 2_666 .
Cs2 Co2 N3 Cs2 -92.47(14) . 2_666
Cs2 Co2 N4 Cs2 57.37(12) . 2_666
Cs2 N3 N7 Cs2 -93.24(9) . 2_666
Cs2 N3 N7 Cs2 93.24(9) 2_666 .
Cs2 N4 N8 Cs1 81.3(4) 2_666 1_565
Cs2 N13 C3 Co2 -84.4(4) . .
Cs2 N13 C3 N14 85.5(3) . .
Cs2 N13 C34 C33 -75.3(4) . .
Cs2 N13 C41 C42 168.1(3) . .
Cs2 N13 C41 C46 -68.8(5) . .
Cs2 N14 C3 Co2 91.8(4) . .
Cs2 N14 C3 N13 -78.8(3) . .
Cs2 N14 C33 C34 67.1(4) . .
Cs2 N14 C35 C36 50.3(5) . .
Cs2 N14 C35 C40 175.8(3) . .
Cs2 C33 C34 N13 62.6(4) . .
N1 Co1 N2 Cs1 -6.0(3) . 2_656
N2 Co1 N1 Cs1 6.0(3) . 2_656
N2 Co1 N1 Cs1 -86.0(2) . .
N3 Co2 N4 Cs2 -1.5(2) . 2_666
N4 Co2 N3 Cs2 94.0(2) . .
N4 Co2 N3 Cs2 1.5(2) . 2_666
N9 C13 C14 Cs1 -29.1(5) . .
N9 C13 C14 C15 177.2(6) . .
N9 C13 C18 C17 -178.8(6) . .
N10 C5 C6 N9 0.1(7) . .
N10 C7 C8 C9 -178.2(5) . .
N10 C7 C12 C11 -179.8(5) . .
N11 C19 C20 N12 0.9(7) . .
N11 C21 C22 C23 177.5(5) . .
N11 C21 C26 C25 -178.7(5) . .
N12 C27 C28 C29 -178.6(5) . .
N12 C27 C32 C31 179.3(6) . .
N13 C41 C42 C43 -177.6(4) . .
N13 C41 C46 C45 178.6(5) . .
N14 C33 C34 Cs2 -63.4(4) . .
N14 C33 C34 N13 -0.8(6) . .
N14 C35 C36 C37 -178.6(5) . .
N14 C35 C40 C39 178.5(5) . .
N15 C47 C48 N16 0.5(8) . .
N15 C49 C50 C51 177.6(6) . .
N15 C49 C54 C53 -178.5(5) . .
N16 C55 C56 C57 -176.8(5) . .
N16 C55 C60 C59 175.5(5) . .
C1 Co1 N1 Cs1 39.13(19) . .
C1 Co1 N1 Cs1 131.15(16) . 2_656
C1 Co1 N2 Cs1 -127.70(18) . 2_656
C1 N9 C6 C5 0.6(7) . .
C1 N9 C13 C14 104.7(7) . .
C1 N9 C13 C18 -131.6(6) . .
C1 N10 C5 C6 -0.8(7) . .
C1 N10 C7 C8 104.8(6) . .
C1 N10 C7 C12 -131.5(5) . .
C2 Co1 N1 Cs1 -116.79(18) . 2_656
C2 Co1 N1 Cs1 151.18(18) . .
C2 Co1 N2 Cs1 117.02(19) . 2_656
C2 N11 C19 C20 -0.8(7) . .
C2 N11 C21 C22 -95.7(6) . .
C2 N11 C21 C26 140.5(5) . .
C2 N12 C20 C19 -0.7(7) . .
C2 N12 C27 C28 122.1(6) . .
C2 N12 C27 C32 -113.0(6) . .
C3 Co2 N3 Cs2 -121.88(18) . 2_666
C3 Co2 N3 Cs2 -29.4(2) . .
C3 Co2 N4 Cs2 118.99(17) . 2_666
C3 N13 C34 Cs2 76.6(4) . .
C3 N13 C34 C33 1.3(6) . .
C3 N13 C41 C42 84.6(6) . .
C3 N13 C41 C46 -152.3(5) . .
C3 N14 C33 Cs2 -67.0(4) . .
C3 N14 C33 C34 0.1(6) . .
C3 N14 C35 C36 131.2(5) . .
C3 N14 C35 C40 -103.4(6) . .
C4 Co2 N3 Cs2 122.01(19) . 2_666
C4 Co2 N3 Cs2 -145.51(19) . .
C4 Co2 N4 Cs2 -124.92(18) . 2_666
C4 N15 C47 C48 -0.2(8) . .
C4 N15 C49 C50 118.9(6) . .
C4 N15 C49 C54 -117.9(6) . .
C4 N16 C48 C47 -0.6(8) . .
C4 N16 C55 C56 145.7(6) . .
C4 N16 C55 C60 -87.4(6) . .
C5 N10 C1 Cs1 -87.4(4) . .
C5 N10 C1 Co1 -172.7(4) . .
C5 N10 C1 N9 1.0(6) . .
C5 N10 C7 C8 -69.1(6) . .
C5 N10 C7 C12 54.6(7) . .
C6 N9 C1 Cs1 84.6(4) . .
C6 N9 C1 Co1 172.2(4) . .
C6 N9 C1 N10 -1.0(6) . .
C6 N9 C13 C14 -72.4(8) . .
C6 N9 C13 C18 51.3(8) . .
C7 N10 C1 Cs1 98.1(4) . .
C7 N10 C1 Co1 12.8(7) . .
C7 N10 C1 N9 -173.5(5) . .
C7 N10 C5 C6 173.8(5) . .
C7 C8 C9 C10 -56.5(7) . .
C8 C7 C12 C11 -57.1(6) . .
C8 C9 C10 C11 55.3(7) . .
C9 C10 C11 C12 -55.7(7) . .
C10 C11 C12 C7 56.8(7) . .
C12 C7 C8 C9 57.7(6) . .
C13 N9 C1 Cs1 -92.8(5) . .
C13 N9 C1 Co1 -5.2(8) . .
C13 N9 C1 N10 -178.4(5) . .
C13 N9 C6 C5 178.0(5) . .
C13 C14 C15 C16 -54.4(10) . .
C14 C13 C18 C17 -54.7(8) . .
C14 C15 C16 C17 57.9(9) . .
C15 C16 C17 C18 -58.7(9) . .
C16 C17 C18 C13 57.4(9) . .
C18 C13 C14 Cs1 -153.2(4) . .
C18 C13 C14 C15 53.1(9) . .
C19 N11 C2 Co1 179.0(4) . .
C19 N11 C2 N12 0.4(6) . .
C19 N11 C21 C22 76.8(7) . .
C19 N11 C21 C26 -47.0(8) . .
C20 N12 C2 Co1 -178.4(4) . .
C20 N12 C2 N11 0.2(6) . .
C20 N12 C27 C28 -54.3(7) . .
C20 N12 C27 C32 70.5(7) . .
C21 N11 C2 Co1 -7.5(8) . .
C21 N11 C2 N12 173.8(5) . .
C21 N11 C19 C20 -174.0(5) . .
C21 C22 C23 C24 55.8(8) . .
C22 C21 C26 C25 58.6(7) . .
C22 C23 C24 C25 -55.0(10) . .
C23 C24 C25 C26 54.4(10) . .
C24 C25 C26 C21 -56.3(8) . .
C26 C21 C22 C23 -57.8(7) . .
C27 N12 C2 Co1 4.8(8) . .
C27 N12 C2 N11 -176.6(5) . .
C27 N12 C20 C19 176.1(5) . .
C27 C28 C29 C30 -56.2(8) . .
C28 C27 C32 C31 -54.4(8) . .
C28 C29 C30 C31 54.6(8) . .
C29 C30 C31 C32 -54.4(8) . .
C30 C31 C32 C27 55.1(8) . .
C32 C27 C28 C29 55.6(7) . .
C33 N14 C3 Cs2 79.5(4) . .
C33 N14 C3 Co2 171.3(4) . .
C33 N14 C3 N13 0.7(5) . .
C33 N14 C35 C36 -55.5(7) . .
C33 N14 C35 C40 69.9(6) . .
C34 N13 C3 Cs2 -86.7(4) . .
C34 N13 C3 Co2 -171.1(4) . .
C34 N13 C3 N14 -1.2(6) . .
C34 N13 C41 C42 -88.6(6) . .
C34 N13 C41 C46 34.5(7) . .
C35 N14 C3 Cs2 -106.5(4) . .
C35 N14 C3 Co2 -14.7(7) . .
C35 N14 C3 N13 174.7(4) . .
C35 N14 C33 Cs2 119.0(5) . .
C35 N14 C33 C34 -173.9(5) . .
C35 C36 C37 C38 -56.0(7) . .
C36 C35 C40 C39 -55.9(7) . .
C36 C37 C38 C39 55.2(7) . .
C37 C38 C39 C40 -54.3(7) . .
C38 C39 C40 C35 54.6(7) . .
C40 C35 C36 C37 56.4(7) . .
C41 N13 C3 Cs2 99.4(4) . .
C41 N13 C3 Co2 15.0(7) . .
C41 N13 C3 N14 -175.1(4) . .
C41 N13 C34 Cs2 -109.7(5) . .
C41 N13 C34 C33 175.1(5) . .
C41 C42 C43 C44 -55.2(6) . .
C42 C41 C46 C45 -59.0(6) . .
C42 C43 C44 C45 53.6(7) . .
C43 C44 C45 C46 -56.0(7) . .
C44 C45 C46 C41 58.5(7) . .
C46 C41 C42 C43 57.9(6) . .
C47 N15 C4 Co2 176.5(5) . .
C47 N15 C4 N16 -0.1(6) . .
C47 N15 C49 C50 -60.6(9) . .
C47 N15 C49 C54 62.6(8) . .
C48 N16 C4 Co2 -176.1(5) . .
C48 N16 C4 N15 0.5(6) . .
C48 N16 C55 C56 -38.8(8) . .
C48 N16 C55 C60 88.2(7) . .
C49 N15 C4 Co2 -3.0(8) . .
C49 N15 C4 N16 -179.7(6) . .
C49 N15 C47 C48 179.3(6) . .
C49 C50 C51 C52 -55.3(8) . .
C50 C49 C54 C53 -54.5(7) . .
C50 C51 C52 C53 56.3(8) . .
C51 C52 C53 C54 -55.7(9) . .
C52 C53 C54 C49 56.4(8) . .
C54 C49 C50 C51 53.3(8) . .
C55 N16 C4 Co2 0.0(8) . .
C55 N16 C4 N15 176.5(5) . .
C55 N16 C48 C47 -176.6(6) . .
C55 C56 C57 C58 -56.1(8) . .
C56 C55 C60 C59 -57.2(7) . .
C56 C57 C58 C59 55.6(7) . .
C57 C58 C59 C60 -55.1(7) . .
C58 C59 C60 C55 56.0(7) . .
C60 C55 C56 C57 56.4(7) . .
C61 O1 C63 C64 -178.5(10) . .
C63 O1 C61 C62 174.7(11) . .

loop_
_smtbx_masks_void_nr
_smtbx_masks_void_average_x
_smtbx_masks_void_average_y
_smtbx_masks_void_average_z
_smtbx_masks_void_volume
_smtbx_masks_void_count_electrons
1 0.000 0.000 0.000 135.2 23.9
2 0.139 0.464 0.142 21.2 1.0
3 0.449 0.862 0.289 18.0 1.9
4 0.551 0.138 0.711 18.0 0.9
5 0.861 0.536 0.858 21.2 0.9
